data_4314172
loop_
_publ_author_name
'Dong Mok Shin'
'In Su Lee'
'Young Keun Chung'
'Myoung Soo Lah'

_publ_section_title
;
 Synthesis and Characterization of Novel Grid Coordination Polymer
 Networks Generated from Unsymmetrically Bridging Ligands
;
_journal_name_full 'Inorganic Chemistry'
_journal_page_first 5459
_journal_page_last 5461
_journal_paper_doi 10.1021/ic034276u
_journal_volume 42
_journal_year 2003
_chemical_formula_sum 'C45 H56 Co1.5 N13 O7 S3'
_chemical_formula_weight 1075.60
_chemical_name_systematic
; 
 ? 
;
_space_group_IT_number 14
_symmetry_cell_setting monoclinic
_symmetry_space_group_name_Hall '-P 2yn'
_symmetry_space_group_name_H-M 'P 1 21/n 1'
_atom_sites_solution_hydrogens geom
_atom_sites_solution_primary direct
_atom_sites_solution_secondary difmap
_audit_creation_method SHELXL-97
_cell_angle_alpha 90.00
_cell_angle_beta 100.8008(7)
_cell_angle_gamma 90.00
_cell_formula_units_Z 4
_cell_length_a 11.4146(2)
_cell_length_b 22.1549(3)
_cell_length_c 26.9979(5)
_cell_measurement_reflns_used 21999
_cell_measurement_temperature 293(2)
_cell_measurement_theta_max 27.50
_cell_measurement_theta_min 1.84
_cell_volume 6706.53(19)
_computing_cell_refinement DENZO-SMN
_computing_data_collection 'Nonius COLLECT'
_computing_data_reduction DENZO-SMN
_computing_structure_refinement 'SHELXL-97 (Sheldrick, 1997)'
_computing_structure_solution 'SHELXS-97 (Sheldrick, 1990)'
_diffrn_ambient_temperature 293(2)
_diffrn_measured_fraction_theta_full 0.937
_diffrn_measured_fraction_theta_max 0.937
_diffrn_radiation_monochromator graphite
_diffrn_radiation_source 'fine-focus sealed tube'
_diffrn_radiation_type MoK\a
_diffrn_radiation_wavelength 0.71073
_diffrn_reflns_av_R_equivalents 0.0331
_diffrn_reflns_av_sigmaI/netI 0.0995
_diffrn_reflns_limit_h_max 14
_diffrn_reflns_limit_h_min -14
_diffrn_reflns_limit_k_max 27
_diffrn_reflns_limit_k_min -25
_diffrn_reflns_limit_l_max 35
_diffrn_reflns_limit_l_min -35
_diffrn_reflns_number 21999
_diffrn_reflns_theta_full 27.50
_diffrn_reflns_theta_max 27.50
_diffrn_reflns_theta_min 1.84
_exptl_absorpt_coefficient_mu 0.516
_exptl_crystal_colour red
_exptl_crystal_density_diffrn 1.065
_exptl_crystal_density_method 'not measured'
_exptl_crystal_description block
_exptl_crystal_F_000 2246
_exptl_crystal_size_max 0.3
_exptl_crystal_size_mid 0.2
_exptl_crystal_size_min 0.2
_refine_diff_density_max 1.143
_refine_diff_density_min -0.428
_refine_diff_density_rms 0.128
_refine_ls_extinction_method none
_refine_ls_goodness_of_fit_ref 0.983
_refine_ls_hydrogen_treatment mixed
_refine_ls_matrix_type full
_refine_ls_number_parameters 561
_refine_ls_number_reflns 14431
_refine_ls_number_restraints 9
_refine_ls_restrained_S_all 0.992
_refine_ls_R_factor_all 0.1539
_refine_ls_R_factor_gt 0.0834
_refine_ls_shift/su_max 0.003
_refine_ls_shift/su_mean 0.000
_refine_ls_structure_factor_coef Fsqd
_refine_ls_weighting_details 'calc w=1/[\s^2^(Fo^2^)+(0.1825P)^2^+0.0000P] where P=(Fo^2^+2Fc^2^)/3'
_refine_ls_weighting_scheme calc
_refine_ls_wR_factor_gt 0.2628
_refine_ls_wR_factor_ref 0.2967
_reflns_number_gt 6799
_reflns_number_total 14431
_reflns_threshold_expression >2sigma(I)
_cod_data_source_file ic034276usi20030531_033525_2.cif
_cod_data_source_block compound2
_cod_depositor_comments
;
The following automatic conversions were performed:

'_symmetry_cell_setting' value 'MONOCLINIC' changed to 'monoclinic'
according to the built-in table from CIF Core dictionary named
'cif_core.dic' version 2.4.1 from 2010-06-29.

Automatic conversion script
Id: cif_fix_values 1646 2011-03-28 12:23:43Z adriana 
;
_cod_original_formula_sum 'C45 H56 Co1.50 N13 O7 S3'
_cod_database_code 4314172

loop_
_symmetry_equiv_pos_as_xyz
'x, y, z'
'-x+1/2, y+1/2, -z+1/2'
'-x, -y, -z'
'x-1/2, -y-1/2, z-1/2'

loop_
_atom_site_label
_atom_site_type_symbol
_atom_site_fract_x
_atom_site_fract_y
_atom_site_fract_z
_atom_site_U_iso_or_equiv
_atom_site_adp_type
_atom_site_occupancy
_atom_site_symmetry_multiplicity
_atom_site_calc_flag
_atom_site_refinement_flags
_atom_site_disorder_assembly
_atom_site_disorder_group
Co1 Co 0.5000 0.5000 0.0000 0.0415(3) Uani 1 2 d S . .
Co2 Co -0.13491(6) 0.20650(3) -0.28075(2) 0.0523(2) Uani 1 1 d . . .
S1 S 0.84071(11) 0.52021(7) 0.13204(5) 0.0633(4) Uani 1 1 d . . .
S2 S 0.0085(4) 0.35483(10) -0.38345(12) 0.1912(16) Uani 1 1 d . . .
S3 S -0.2301(5) 0.0836(2) -0.14904(15) 0.271(3) Uani 1 1 d . . .
N1 N 0.4813(3) 0.40224(16) 0.01575(14) 0.0492(9) Uani 1 1 d . . .
N2 N 0.3482(3) 0.51926(16) 0.03752(13) 0.0437(9) Uani 1 1 d . . .
N3 N 0.6200(3) 0.50743(16) 0.06864(14) 0.0510(10) Uani 1 1 d . . .
N4 N 0.0029(4) 0.24009(17) -0.21913(16) 0.0601(11) Uani 1 1 d . . .
N5 N -0.0168(3) 0.13134(16) -0.28939(15) 0.0529(10) Uani 1 1 d . . .
N6 N -0.2455(4) 0.28493(19) -0.27016(18) 0.0647(12) Uani 1 1 d . . .
N7 N -0.0625(4) 0.2584(2) -0.33032(17) 0.0620(11) Uani 1 1 d . . .
N8 N -0.2061(4) 0.1579(2) -0.22831(18) 0.0630(11) Uani 1 1 d . . .
N9 N 0.1297(5) 0.2208(2) -0.13962(18) 0.0775(14) Uani 1 1 d . . .
N10 N -0.2730(3) 0.17136(18) -0.34072(16) 0.0582(11) Uani 1 1 d . . .
N11 N -0.1590(4) 0.6467(2) -0.07274(16) 0.0712(13) Uani 1 1 d . . .
N12 N -0.1771(5) -0.1478(2) -0.2852(2) 0.0970(17) Uani 1 1 d . . .
C1 C 0.5494(4) 0.3726(2) 0.05358(17) 0.0548(12) Uani 1 1 d . . .
H1 H 0.6046 0.3944 0.0765 0.066 Uiso 1 1 calc R . .
C2 C 0.5418(5) 0.3118(2) 0.0602(2) 0.0711(15) Uani 1 1 d . . .
H2 H 0.5917 0.2927 0.0868 0.085 Uiso 1 1 calc R . .
C3 C 0.4594(5) 0.2788(2) 0.0270(2) 0.0694(15) Uani 1 1 d . . .
H3 H 0.4523 0.2374 0.0314 0.083 Uiso 1 1 calc R . .
C4 C 0.3874(5) 0.3079(2) -0.01275(19) 0.0589(13) Uani 1 1 d . . .
C5 C 0.4016(4) 0.3694(2) -0.01552(19) 0.0616(14) Uani 1 1 d . . .
H5 H 0.3516 0.3898 -0.0413 0.074 Uiso 1 1 calc R . .
C6 C 0.2960(6) 0.2748(2) -0.0499(2) 0.0746(16) Uani 1 1 d . . .
C7 C 0.2592(5) 0.2981(2) -0.09411(19) 0.0611(14) Uani 1 1 d . . .
H7 H 0.2956 0.3345 -0.0994 0.073 Uiso 1 1 calc R . .
C8 C 0.1700(5) 0.2775(2) -0.1377(2) 0.0580(13) Uani 1 1 d . . .
C9 C 0.1286(6) 0.3157(2) -0.1770(2) 0.0811(18) Uani 1 1 d . . .
H9 H 0.1572 0.3551 -0.1765 0.097 Uiso 1 1 calc R . .
C10 C 0.0447(6) 0.2959(2) -0.2172(2) 0.0734(16) Uani 1 1 d . . .
H10 H 0.0168 0.3223 -0.2435 0.088 Uiso 1 1 calc R . .
C11 C 0.0487(5) 0.2058(2) -0.1803(2) 0.0805(18) Uani 1 1 d . . .
H11 H 0.0211 0.1662 -0.1814 0.097 Uiso 1 1 calc R . .
C12 C 0.2448(12) 0.2216(4) -0.0305(4) 0.212(7) Uani 1 1 d . . .
H12A H 0.1648 0.2158 -0.0486 0.254 Uiso 1 1 calc R . .
H12B H 0.2438 0.2270 0.0047 0.254 Uiso 1 1 calc R . .
H12C H 0.2921 0.1868 -0.0349 0.254 Uiso 1 1 calc R . .
C13 C 0.3452(4) 0.4968(2) 0.08354(18) 0.0565(13) Uani 1 1 d . . .
H13 H 0.4096 0.4743 0.1000 0.068 Uiso 1 1 calc R . .
C14 C 0.2484(5) 0.5063(3) 0.1072(2) 0.0721(16) Uani 1 1 d . . .
H14 H 0.2497 0.4920 0.1396 0.086 Uiso 1 1 calc R . .
C15 C 0.1506(5) 0.5374(2) 0.08179(19) 0.0632(14) Uani 1 1 d . . .
H15 H 0.0844 0.5430 0.0968 0.076 Uiso 1 1 calc R . .
C16 C 0.1507(4) 0.5601(2) 0.03426(17) 0.0471(11) Uani 1 1 d . . .
C17 C 0.2519(4) 0.5500(2) 0.01480(17) 0.0499(11) Uani 1 1 d . . .
H17 H 0.2537 0.5659 -0.0169 0.060 Uiso 1 1 calc R . .
C18 C 0.0456(4) 0.5920(2) 0.00472(19) 0.0524(12) Uani 1 1 d . . .
C19 C 0.0325(4) 0.5935(3) -0.0456(2) 0.0668(15) Uani 1 1 d . . .
H19 H 0.0916 0.5732 -0.0585 0.080 Uiso 1 1 calc R . .
C20 C -0.0596(4) 0.6218(2) -0.0840(2) 0.0618(13) Uani 1 1 d . . .
C22 C -0.2366(5) 0.6694(3) -0.1108(2) 0.0705(15) Uani 1 1 d . . .
H22 H -0.3058 0.6858 -0.1028 0.085 Uiso 1 1 calc R . .
C23 C -0.0410(5) 0.6232(3) -0.1324(2) 0.0834(19) Uani 1 1 d . . .
H23 H 0.0285 0.6074 -0.1406 0.100 Uiso 1 1 calc R . .
C24 C -0.0364(6) 0.6217(4) 0.0348(3) 0.118(3) Uani 1 1 d . . .
H24A H -0.0674 0.6584 0.0184 0.142 Uiso 1 1 calc R . .
H24B H 0.0069 0.6309 0.0680 0.142 Uiso 1 1 calc R . .
H24C H -0.1012 0.5950 0.0374 0.142 Uiso 1 1 calc R . .
C25 C -0.3723(5) 0.1485(3) -0.3309(2) 0.0765(17) Uani 1 1 d . . .
H25 H -0.3847 0.1495 -0.2979 0.092 Uiso 1 1 calc R . .
C26 C 0.0951(5) 0.1430(2) -0.2958(2) 0.0634(14) Uani 1 1 d . . .
H26 H 0.1184 0.1829 -0.2983 0.076 Uiso 1 1 calc R . .
C27 C 0.1752(5) 0.0984(2) -0.2989(2) 0.0716(15) Uani 1 1 d . . .
H27 H 0.2507 0.1075 -0.3050 0.086 Uiso 1 1 calc R . .
C28 C 0.1419(5) 0.0386(2) -0.2927(2) 0.0634(14) Uani 1 1 d . . .
H28 H 0.1973 0.0078 -0.2927 0.076 Uiso 1 1 calc R . .
C29 C 0.0300(5) 0.0252(2) -0.28679(19) 0.0523(12) Uani 1 1 d . . .
C30 C -0.0482(4) 0.0738(2) -0.28542(17) 0.0510(12) Uani 1 1 d . . .
H30 H -0.1259 0.0655 -0.2816 0.061 Uiso 1 1 calc R . .
C31 C -0.0115(5) -0.0385(2) -0.2839(2) 0.0578(13) Uani 1 1 d . . .
C32 C -0.0873(5) -0.0505(2) -0.2535(2) 0.0635(14) Uani 1 1 d . . .
H32 H -0.1093 -0.0181 -0.2353 0.076 Uiso 1 1 calc R . .
C39 C 0.7116(4) 0.51260(19) 0.09468(16) 0.0421(10) Uani 1 1 d . . .
C33 C -0.1407(5) -0.1095(2) -0.2455(2) 0.0618(13) Uani 1 1 d . . .
C34 C -0.1611(5) -0.1237(2) -0.1998(2) 0.0628(14) Uani 1 1 d . . .
H34 H -0.1379 -0.0975 -0.1728 0.075 Uiso 1 1 calc R . .
C36 C -0.2857(6) 0.3250(3) -0.3066(2) 0.0823(18) Uani 1 1 d . . .
H36 H -0.2752 0.3157 -0.3391 0.099 Uiso 1 1 calc R . .
C37 C -0.2646(6) 0.2997(3) -0.2243(3) 0.0831(18) Uani 1 1 d . . .
H37 H -0.2377 0.2736 -0.1976 0.100 Uiso 1 1 calc R . .
C38 C 0.0397(6) -0.0834(2) -0.3124(3) 0.089(2) Uani 1 1 d . . .
H38A H 0.0126 -0.1228 -0.3048 0.107 Uiso 1 1 calc R . .
H38B H 0.1251 -0.0818 -0.3034 0.107 Uiso 1 1 calc R . .
H38C H 0.0155 -0.0755 -0.3478 0.107 Uiso 1 1 calc R . .
C40 C -0.0318(6) 0.2990(3) -0.3533(3) 0.0846(19) Uani 1 1 d . . .
C41 C -0.2187(6) 0.1286(3) -0.1958(3) 0.095(2) Uani 1 1 d . . .
N01 N 0.0689(12) 0.5140(6) 0.2416(6) 0.215(5) Uiso 1 1 d D . .
O01 O 0.1303(12) 0.4867(5) 0.2175(5) 0.245(4) Uiso 1 1 d D . .
O02 O 0.0124(15) 0.5172(7) 0.2818(6) 0.332(7) Uiso 1 1 d D . .
C01 C 0.0814(12) 0.5697(6) 0.2211(5) 0.197(5) Uiso 1 1 d D . .
O03 O 0.2374(19) 0.7186(8) 0.0854(6) 0.374(8) Uiso 1 1 d . . .
C03 C 0.354(2) 0.6980(10) 0.0817(9) 0.308(10) Uiso 1 1 d . . .
O04 O 0.578(2) 0.8105(10) 0.1952(10) 0.462(12) Uiso 1 1 d . . .
C04 C 0.566(3) 0.8216(12) 0.2461(13) 0.377(13) Uiso 1 1 d . . .
O05 O 0.795(2) 0.2691(11) 0.1506(9) 0.425(10) Uiso 1 1 d D . .
C05 C 0.858(4) 0.2131(16) 0.1370(14) 0.50(2) Uiso 1 1 d D . .
O06 O 0.452(3) 0.9174(16) 0.0346(14) 0.602(18) Uiso 1 1 d D . .
C06 C 0.495(8) 0.977(2) 0.049(3) 0.80(6) Uiso 1 1 d D . .
O07 O 0.770(4) 0.9984(15) 0.1554(16) 0.63(2) Uiso 1 1 d D . .
C07 C 0.852(4) 0.9626(17) 0.1312(14) 0.48(2) Uiso 1 1 d D . .

loop_
_atom_site_aniso_label
_atom_site_aniso_U_11
_atom_site_aniso_U_22
_atom_site_aniso_U_33
_atom_site_aniso_U_23
_atom_site_aniso_U_13
_atom_site_aniso_U_12
Co1 0.0308(4) 0.0482(5) 0.0401(5) -0.0014(4) -0.0076(3) 0.0000(3)
Co2 0.0489(4) 0.0439(4) 0.0593(4) -0.0115(3) -0.0018(3) -0.0059(3)
S1 0.0372(7) 0.0890(10) 0.0570(8) -0.0038(7) -0.0086(5) -0.0079(6)
S2 0.345(5) 0.0874(15) 0.171(3) 0.0008(15) 0.125(3) -0.069(2)
S3 0.322(6) 0.318(6) 0.163(3) 0.129(4) 0.017(3) -0.116(5)
N1 0.043(2) 0.049(2) 0.051(2) -0.0034(18) -0.0037(17) 0.0010(17)
N2 0.0344(19) 0.053(2) 0.042(2) 0.0057(17) 0.0014(16) 0.0064(16)
N3 0.045(2) 0.056(2) 0.046(2) 0.0010(18) -0.0083(18) -0.0010(18)
N4 0.063(3) 0.045(2) 0.063(3) -0.010(2) -0.011(2) -0.007(2)
N5 0.047(2) 0.043(2) 0.066(3) -0.0097(19) 0.0040(19) -0.0063(18)
N6 0.061(3) 0.058(3) 0.072(3) -0.011(2) 0.005(2) 0.004(2)
N7 0.061(3) 0.051(2) 0.070(3) -0.006(2) 0.001(2) -0.009(2)
N8 0.065(3) 0.058(3) 0.065(3) -0.005(2) 0.009(2) -0.009(2)
N9 0.089(3) 0.059(3) 0.071(3) -0.001(2) -0.022(3) -0.018(2)
N10 0.047(2) 0.059(2) 0.065(3) -0.016(2) 0.001(2) -0.0100(19)
N11 0.051(3) 0.105(3) 0.055(3) 0.017(2) 0.004(2) 0.031(2)
N12 0.115(4) 0.069(3) 0.117(5) 0.002(3) 0.045(4) -0.012(3)
C1 0.055(3) 0.057(3) 0.045(3) 0.004(2) -0.010(2) -0.007(2)
C2 0.075(4) 0.065(3) 0.062(3) 0.010(3) -0.015(3) 0.001(3)
C3 0.087(4) 0.048(3) 0.065(3) 0.011(3) -0.005(3) -0.009(3)
C4 0.060(3) 0.048(3) 0.061(3) -0.004(2) -0.008(2) -0.006(2)
C5 0.060(3) 0.047(3) 0.065(3) 0.000(2) -0.023(3) -0.005(2)
C6 0.083(4) 0.055(3) 0.074(4) -0.001(3) -0.015(3) -0.021(3)
C7 0.068(3) 0.050(3) 0.059(3) -0.006(2) -0.006(3) -0.014(2)
C8 0.060(3) 0.044(3) 0.066(3) -0.007(2) 0.001(3) -0.014(2)
C9 0.095(4) 0.052(3) 0.080(4) -0.005(3) -0.026(3) -0.021(3)
C10 0.094(4) 0.053(3) 0.061(3) -0.002(3) -0.016(3) -0.015(3)
C11 0.080(4) 0.051(3) 0.095(5) -0.003(3) -0.022(3) -0.022(3)
C12 0.318(16) 0.121(7) 0.137(8) 0.056(6) -0.109(9) -0.142(9)
C13 0.045(3) 0.070(3) 0.049(3) 0.010(2) -0.005(2) 0.009(2)
C14 0.055(3) 0.113(5) 0.047(3) 0.027(3) 0.006(2) 0.014(3)
C15 0.047(3) 0.087(4) 0.056(3) 0.013(3) 0.012(2) 0.013(3)
C16 0.039(2) 0.052(3) 0.050(3) 0.003(2) 0.007(2) 0.003(2)
C17 0.042(3) 0.060(3) 0.045(3) 0.012(2) -0.001(2) 0.004(2)
C18 0.040(2) 0.061(3) 0.057(3) 0.010(2) 0.012(2) 0.010(2)
C19 0.045(3) 0.092(4) 0.061(3) 0.005(3) 0.002(2) 0.030(3)
C20 0.045(3) 0.081(3) 0.055(3) 0.007(3) -0.001(2) 0.016(3)
C22 0.056(3) 0.090(4) 0.064(4) 0.011(3) 0.008(3) 0.031(3)
C23 0.054(3) 0.137(5) 0.059(4) 0.021(4) 0.008(3) 0.031(3)
C24 0.091(5) 0.176(7) 0.093(5) 0.055(5) 0.033(4) 0.071(5)
C25 0.053(3) 0.115(5) 0.059(3) -0.012(3) 0.003(3) -0.027(3)
C26 0.057(3) 0.051(3) 0.083(4) -0.006(3) 0.015(3) -0.007(3)
C27 0.058(3) 0.068(4) 0.094(4) -0.003(3) 0.030(3) -0.007(3)
C28 0.061(3) 0.052(3) 0.080(4) -0.004(3) 0.020(3) 0.008(2)
C29 0.060(3) 0.042(3) 0.057(3) -0.002(2) 0.017(2) -0.005(2)
C30 0.050(3) 0.046(3) 0.055(3) -0.006(2) 0.004(2) -0.010(2)
C31 0.061(3) 0.048(3) 0.066(3) 0.001(3) 0.017(3) 0.002(2)
C32 0.068(3) 0.049(3) 0.073(4) -0.008(3) 0.011(3) 0.000(2)
C39 0.041(2) 0.043(2) 0.038(2) -0.0010(19) -0.0033(19) -0.0023(19)
C33 0.063(3) 0.047(3) 0.074(4) 0.001(3) 0.008(3) -0.001(2)
C34 0.068(3) 0.061(3) 0.059(3) 0.001(3) 0.008(3) -0.021(3)
C36 0.088(4) 0.083(4) 0.071(4) -0.007(3) 0.002(3) 0.024(4)
C37 0.099(5) 0.063(4) 0.093(5) -0.003(3) 0.031(4) 0.014(3)
C38 0.111(5) 0.049(3) 0.120(5) -0.001(3) 0.053(4) 0.007(3)
C40 0.086(5) 0.072(4) 0.096(5) -0.035(4) 0.017(4) -0.017(3)
C41 0.079(5) 0.102(5) 0.101(6) -0.011(5) 0.010(4) -0.029(4)

loop_
_atom_type_symbol
_atom_type_description
_atom_type_scat_dispersion_real
_atom_type_scat_dispersion_imag
_atom_type_scat_source
C C 0.0033 0.0016 'International Tables Vol C Tables 4.2.6.8 and 6.1.1.4'
H H 0.0000 0.0000 'International Tables Vol C Tables 4.2.6.8 and 6.1.1.4'
Co Co 0.3494 0.9721 'International Tables Vol C Tables 4.2.6.8 and 6.1.1.4'
N N 0.0061 0.0033 'International Tables Vol C Tables 4.2.6.8 and 6.1.1.4'
S S 0.1246 0.1234 'International Tables Vol C Tables 4.2.6.8 and 6.1.1.4'
O O 0.0106 0.0060 'International Tables Vol C Tables 4.2.6.8 and 6.1.1.4'

loop_
_geom_angle_atom_site_label_1
_geom_angle_atom_site_label_2
_geom_angle_atom_site_label_3
_geom_angle
_geom_angle_site_symmetry_1
_geom_angle_site_symmetry_3
_geom_angle_publ_flag
N3 Co1 N3 180.00(14) 3_665 . ?
N3 Co1 N2 88.95(14) 3_665 . ?
N3 Co1 N2 91.05(14) . . ?
N3 Co1 N2 91.05(14) 3_665 3_665 ?
N3 Co1 N2 88.95(14) . 3_665 ?
N2 Co1 N2 180.0(2) . 3_665 ?
N3 Co1 N1 88.72(14) 3_665 3_665 ?
N3 Co1 N1 91.28(14) . 3_665 ?
N2 Co1 N1 90.63(13) . 3_665 ?
N2 Co1 N1 89.37(13) 3_665 3_665 ?
N3 Co1 N1 91.28(14) 3_665 . ?
N3 Co1 N1 88.72(14) . . ?
N2 Co1 N1 89.37(13) . . ?
N2 Co1 N1 90.63(13) 3_665 . ?
N1 Co1 N1 180.00(19) 3_665 . ?
N7 Co2 N8 177.04(16) . . ?
N7 Co2 N10 92.26(17) . . ?
N8 Co2 N10 90.03(17) . . ?
N7 Co2 N5 91.48(16) . . ?
N8 Co2 N5 90.35(16) . . ?
N10 Co2 N5 91.34(14) . . ?
N7 Co2 N4 89.15(16) . . ?
N8 Co2 N4 88.57(17) . . ?
N10 Co2 N4 178.56(16) . . ?
N5 Co2 N4 88.30(15) . . ?
N7 Co2 N6 87.30(17) . . ?
N8 Co2 N6 90.77(18) . . ?
N10 Co2 N6 91.48(16) . . ?
N5 Co2 N6 176.96(15) . . ?
N4 Co2 N6 88.90(16) . . ?
C5 N1 C1 116.5(4) . . ?
C5 N1 Co1 119.2(3) . . ?
C1 N1 Co1 124.2(3) . . ?
C17 N2 C13 116.7(4) . . ?
C17 N2 Co1 122.4(3) . . ?
C13 N2 Co1 120.7(3) . . ?
C39 N3 Co1 156.5(4) . . ?
C11 N4 C10 114.9(4) . . ?
C11 N4 Co2 121.8(3) . . ?
C10 N4 Co2 123.3(4) . . ?
C30 N5 C26 118.0(4) . . ?
C30 N5 Co2 122.7(3) . . ?
C26 N5 Co2 119.2(3) . . ?
C37 N6 C36 115.2(5) . . ?
C37 N6 Co2 120.7(4) . . ?
C36 N6 Co2 123.6(4) . . ?
C40 N7 Co2 164.5(4) . . ?
C41 N8 Co2 164.4(5) . . ?
C8 N9 C11 116.5(5) . . ?
C25 N10 C22 114.7(4) . 2_444 ?
C25 N10 Co2 121.3(4) . . ?
C22 N10 Co2 124.0(3) 2_444 . ?
C22 N11 C20 116.8(4) . . ?
C33 N12 C37 117.4(5) . 2_444 ?
N1 C1 C2 123.0(4) . . ?
C1 C2 C3 119.3(5) . . ?
C2 C3 C4 119.4(5) . . ?
C5 C4 C3 116.4(5) . . ?
C5 C4 C6 121.6(5) . . ?
C3 C4 C6 122.0(5) . . ?
N1 C5 C4 125.3(4) . . ?
C7 C6 C12 124.7(6) . . ?
C7 C6 C4 119.1(5) . . ?
C12 C6 C4 115.7(6) . . ?
C6 C7 C8 131.8(5) . . ?
N9 C8 C9 119.0(5) . . ?
N9 C8 C7 120.2(5) . . ?
C9 C8 C7 120.8(4) . . ?
C8 C9 C10 120.0(5) . . ?
N4 C10 C9 121.4(5) . . ?
N4 C11 N9 128.2(5) . . ?
N2 C13 C14 121.8(4) . . ?
C15 C14 C13 119.1(5) . . ?
C16 C15 C14 120.2(5) . . ?
C17 C16 C15 116.3(4) . . ?
C17 C16 C18 121.5(4) . . ?
C15 C16 C18 122.1(4) . . ?
N2 C17 C16 125.7(4) . . ?
C19 C18 C16 118.7(4) . . ?
C19 C18 C24 125.1(5) . . ?
C16 C18 C24 116.1(4) . . ?
C18 C19 C20 130.9(5) . . ?
N11 C20 C23 119.8(5) . . ?
N11 C20 C19 122.5(5) . . ?
C23 C20 C19 117.8(5) . . ?
N11 C22 N10 127.4(5) . 2_454 ?
C20 C23 C25 118.4(5) . 2_454 ?
N10 C25 C23 122.9(5) . 2_444 ?
N5 C26 C27 122.3(5) . . ?
C26 C27 C28 118.8(5) . . ?
C29 C28 C27 120.5(5) . . ?
C28 C29 C30 117.1(4) . . ?
C28 C29 C31 122.0(4) . . ?
C30 C29 C31 120.9(4) . . ?
N5 C30 C29 123.3(4) . . ?
C32 C31 C38 124.5(5) . . ?
C32 C31 C29 118.2(5) . . ?
C38 C31 C29 117.2(5) . . ?
C31 C32 C33 127.2(5) . . ?
N3 C39 S1 179.4(5) . . ?
C34 C33 N12 119.9(5) . . ?
C34 C33 C32 119.5(5) . . ?
N12 C33 C32 120.4(5) . . ?
C36 C34 C33 119.3(5) 2_444 . ?
C34 C36 N6 125.4(6) 2_454 . ?
N6 C37 N12 122.9(6) . 2_454 ?
N7 C40 S2 178.6(6) . . ?
N8 C41 S3 176.6(7) . . ?
O01 N01 O02 149.8(16) . . ?
O01 N01 C01 96.9(13) . . ?
O02 N01 C01 112.1(14) . . ?
N01 O01 C01 44.8(8) . . ?
N01 C01 O01 38.3(7) . . ?

loop_
_geom_bond_atom_site_label_1
_geom_bond_atom_site_label_2
_geom_bond_distance
_geom_bond_site_symmetry_2
_geom_bond_publ_flag
Co1 N3 2.095(4) 3_665 ?
Co1 N3 2.095(4) . ?
Co1 N2 2.206(3) . ?
Co1 N2 2.206(3) 3_665 ?
Co1 N1 2.225(4) 3_665 ?
Co1 N1 2.225(4) . ?
Co2 N7 2.052(5) . ?
Co2 N8 2.062(5) . ?
Co2 N10 2.181(4) . ?
Co2 N5 2.182(4) . ?
Co2 N4 2.194(4) . ?
Co2 N6 2.198(4) . ?
S1 C39 1.632(4) . ?
S2 C40 1.596(8) . ?
S3 C41 1.633(9) . ?
N1 C5 1.334(5) . ?
N1 C1 1.335(5) . ?
N2 C17 1.340(5) . ?
N2 C13 1.345(6) . ?
N3 C39 1.151(5) . ?
N4 C11 1.321(7) . ?
N4 C10 1.323(6) . ?
N5 C30 1.334(6) . ?
N5 C26 1.346(6) . ?
N6 C37 1.338(7) . ?
N6 C36 1.340(7) . ?
N7 C40 1.181(7) . ?
N8 C41 1.123(8) . ?
N9 C8 1.336(6) . ?
N9 C11 1.339(7) . ?
N10 C25 1.312(6) . ?
N10 C22 1.336(6) 2_444 ?
N11 C22 1.323(6) . ?
N11 C20 1.347(6) . ?
N12 C33 1.370(7) . ?
N12 C37 1.389(7) 2_444 ?
C1 C2 1.364(7) . ?
C2 C3 1.381(7) . ?
C3 C4 1.384(7) . ?
C4 C5 1.376(7) . ?
C4 C6 1.496(7) . ?
C6 C7 1.297(7) . ?
C6 C12 1.456(10) . ?
C7 C8 1.476(7) . ?
C8 C9 1.371(7) . ?
C9 C10 1.378(7) . ?
C13 C14 1.391(7) . ?
C14 C15 1.379(7) . ?
C15 C16 1.379(6) . ?
C16 C17 1.374(6) . ?
C16 C18 1.488(6) . ?
C18 C19 1.339(7) . ?
C18 C24 1.502(8) . ?
C19 C20 1.471(7) . ?
C20 C23 1.364(7) . ?
C22 N10 1.336(6) 2_454 ?
C23 C25 1.381(7) 2_454 ?
C25 C23 1.381(7) 2_444 ?
C26 C27 1.358(7) . ?
C27 C28 1.396(7) . ?
C28 C29 1.350(7) . ?
C29 C30 1.404(7) . ?
C29 C31 1.495(7) . ?
C31 C32 1.325(7) . ?
C31 C38 1.447(7) . ?
C32 C33 1.477(7) . ?
C33 C34 1.334(7) . ?
C34 C36 1.317(7) 2_444 ?
C36 C34 1.317(7) 2_454 ?
C37 N12 1.389(7) 2_454 ?
N01 O01 1.204(12) . ?
N01 O02 1.365(12) . ?
N01 C01 1.370(12) . ?
O01 C01 1.929(16) . ?
O03 C03 1.43(2) . ?
O04 C04 1.43(3) . ?
O05 C05 1.515(18) . ?
O06 C06 1.44(2) . ?
O07 C07 1.468(19) . ?
